data_7151338
loop_
_publ_author_name
'Amewu, Richard'
'Stachulski, Andrew V.'
'Ward, Stephen A.'
'Berry, Neil G.'
'Bray, Patrick G.'
'Davies, Jill'
'Labat, Gael'
'Vivas, Livia'
'O'Neill, Paul M'

_publ_section_title
;
 Design and synthesis of orally active dispiro 1,2,4,5-tetraoxanes;
 synthetic antimalarials with superior activity to artemisinin.
;
_journal_issue 24
_journal_name_full 'Organic &amp; biomolecular chemistry'
_journal_page_first 4431
_journal_page_last 4436
_journal_paper_doi 10.1039/b613565j
_journal_volume 4
_journal_year 2006
_chemical_formula_moiety (C22H33NO6)
_chemical_formula_sum 'C22 H33 N O6'
_chemical_formula_weight 407.49
_chemical_name_systematic
;
?
;
_space_group_IT_number 14
_symmetry_cell_setting monoclinic
_symmetry_space_group_name_Hall '-P 2yn'
_symmetry_space_group_name_H-M 'P 1 21/n 1'
_atom_sites_solution_hydrogens geom
_atom_sites_solution_primary direct
_atom_sites_solution_secondary difmap
_audit_creation_method SHELXL-97
_cell_angle_alpha 90.00
_cell_angle_beta 90.841(2)
_cell_angle_gamma 90.00
_cell_formula_units_Z 4
_cell_length_a 6.2610(6)
_cell_length_b 37.479(3)
_cell_length_c 8.6291(8)
_cell_measurement_reflns_used 12387
_cell_measurement_temperature 100(2)
_cell_measurement_theta_max 28.12
_cell_measurement_theta_min 0.90
_cell_volume 2024.7(3)
_computing_cell_refinement 'Bruker SMART'
_computing_data_collection 'Bruker SMART'
_computing_data_reduction 'Bruker SAINT'
_computing_molecular_graphics 'Bruker SHELXTL'
_computing_publication_material 'Bruker SHELXTL'
_computing_structure_refinement 'SHELXL-97 (Sheldrick, 1997)'
_computing_structure_solution 'SHELXS-97 (Sheldrick, 1990)'
_diffrn_ambient_temperature 100(2)
_diffrn_measured_fraction_theta_full 0.997
_diffrn_measured_fraction_theta_max 0.997
_diffrn_measurement_device_type 'CCD area detector'
_diffrn_measurement_method 'phi and omega scans'
_diffrn_radiation_monochromator graphite
_diffrn_radiation_source 'fine-focus sealed tube'
_diffrn_radiation_type MoK\a
_diffrn_radiation_wavelength 0.71073
_diffrn_reflns_av_R_equivalents 0.1699
_diffrn_reflns_av_sigmaI/netI 0.1027
_diffrn_reflns_limit_h_max 5
_diffrn_reflns_limit_h_min -7
_diffrn_reflns_limit_k_max 44
_diffrn_reflns_limit_k_min -42
_diffrn_reflns_limit_l_max 7
_diffrn_reflns_limit_l_min -10
_diffrn_reflns_number 10349
_diffrn_reflns_theta_full 25.00
_diffrn_reflns_theta_max 25.00
_diffrn_reflns_theta_min 1.09
_exptl_absorpt_coefficient_mu 0.096
_exptl_absorpt_correction_type none
_exptl_crystal_colour colourless
_exptl_crystal_density_diffrn 1.337
_exptl_crystal_density_meas 0
_exptl_crystal_density_method 'not measured'
_exptl_crystal_description block
_exptl_crystal_F_000 880
_exptl_crystal_size_max 0.4
_exptl_crystal_size_mid 0.3
_exptl_crystal_size_min 0.2
_refine_diff_density_max 0.529
_refine_diff_density_min -0.427
_refine_diff_density_rms 0.092
_refine_ls_extinction_method none
_refine_ls_goodness_of_fit_ref 1.056
_refine_ls_hydrogen_treatment constr
_refine_ls_matrix_type full
_refine_ls_number_parameters 184
_refine_ls_number_reflns 3562
_refine_ls_number_restraints 0
_refine_ls_restrained_S_all 1.056
_refine_ls_R_factor_all 0.0779
_refine_ls_R_factor_gt 0.0707
_refine_ls_shift/su_max 0.000
_refine_ls_shift/su_mean 0.000
_refine_ls_structure_factor_coef Fsqd
_refine_ls_weighting_details 'calc w=1/[\s^2^(Fo^2^)+(0.1172P)^2^+0.4706P] where P=(Fo^2^+2Fc^2^)/3'
_refine_ls_weighting_scheme calc
_refine_ls_wR_factor_gt 0.1875
_refine_ls_wR_factor_ref 0.1943
_reflns_number_gt 3011
_reflns_number_total 3562
_reflns_threshold_expression &gt;2sigma(I)
_cod_data_source_file b613565j.txt
_cod_data_source_block rka216
_cod_depositor_comments
;
The following automatic conversions were performed:
'_symmetry_cell_setting' value 'Monoclinic' changed to 'monoclinic'
according to '/home/saulius/struct/CIF-dictionaries/cif_core.dic'
dictionary named 'cif_core.dic' version 2.4.1 from 2010-06-29.

Automatic conversion script
Id: cif_fix_enum 1527 2010-12-29 10:47:43Z saulius 
;
_cod_original_sg_symbol_Hall -P2yn
_cod_original_sg_symbol_H-M P21/n
_cod_database_code 7151338

loop_
_symmetry_equiv_pos_as_xyz
'x, y, z'
'-x+1/2, y+1/2, -z+1/2'
'-x, -y, -z'
'x-1/2, -y-1/2, z-1/2'

loop_
_atom_site_label
_atom_site_type_symbol
_atom_site_fract_x
_atom_site_fract_y
_atom_site_fract_z
_atom_site_U_iso_or_equiv
_atom_site_adp_type
_atom_site_occupancy
_atom_site_symmetry_multiplicity
_atom_site_calc_flag
_atom_site_refinement_flags
_atom_site_disorder_assembly
_atom_site_disorder_group
C1 C 0.9308(3) -0.04547(6) 0.3066(2) 0.0168(5) Uani 1 1 d . . .
C2 C 0.7424(3) -0.01969(6) 0.3102(2) 0.0174(5) Uani 1 1 d . . .
H2A H 0.7276 -0.0105 0.4171 0.021 Uiso 1 1 calc R . .
H2B H 0.6101 -0.0329 0.2832 0.021 Uiso 1 1 calc R . .
C3 C 0.7643(3) 0.01186(5) 0.1996(2) 0.0138(3) Uani 1 1 d . . .
H3 H 0.8109 0.0025 0.0970 0.017 Uiso 1 1 calc R . .
C4 C 0.9292(3) 0.03944(6) 0.2553(2) 0.0164(3) Uani 1 1 d . . .
H4A H 0.8871 0.0488 0.3578 0.020 Uiso 1 1 calc R . .
H4B H 1.0703 0.0278 0.2676 0.020 Uiso 1 1 calc R . .
C5 C 0.9464(3) 0.07026(6) 0.1409(2) 0.0164(3) Uani 1 1 d . . .
H5A H 1.0480 0.0882 0.1826 0.020 Uiso 1 1 calc R . .
H5B H 1.0032 0.0613 0.0418 0.020 Uiso 1 1 calc R . .
C6 C 0.7303(3) 0.08787(5) 0.1111(2) 0.0138(3) Uani 1 1 d . . .
C7 C 0.5603(3) 0.06118(6) 0.0614(2) 0.0164(3) Uani 1 1 d . . .
H7A H 0.5941 0.0518 -0.0426 0.020 Uiso 1 1 calc R . .
H7B H 0.4200 0.0733 0.0543 0.020 Uiso 1 1 calc R . .
C8 C 0.5472(3) 0.03029(6) 0.1761(2) 0.0164(3) Uani 1 1 d . . .
H8A H 0.4416 0.0126 0.1374 0.020 Uiso 1 1 calc R . .
H8B H 0.4972 0.0394 0.2770 0.020 Uiso 1 1 calc R . .
C9 C 1.0766(3) -0.10434(6) 0.3723(3) 0.0182(5) Uani 1 1 d . . .
H9A H 1.1375 -0.1068 0.4783 0.022 Uiso 1 1 calc R . .
H9B H 1.1915 -0.0963 0.3028 0.022 Uiso 1 1 calc R . .
C10 C 0.9896(3) -0.14002(6) 0.3175(3) 0.0218(5) Uani 1 1 d . . .
H10A H 0.9427 -0.1380 0.2078 0.026 Uiso 1 1 calc R . .
H10B H 1.1048 -0.1581 0.3233 0.026 Uiso 1 1 calc R . .
C11 C 0.6448(3) -0.12614(6) 0.3992(3) 0.0212(5) Uani 1 1 d . . .
H11A H 0.5231 -0.1346 0.4613 0.025 Uiso 1 1 calc R . .
H11B H 0.5952 -0.1238 0.2902 0.025 Uiso 1 1 calc R . .
C12 C 0.7176(3) -0.09004(6) 0.4587(2) 0.0183(5) Uani 1 1 d . . .
H12A H 0.6002 -0.0725 0.4467 0.022 Uiso 1 1 calc R . .
H12B H 0.7555 -0.0918 0.5702 0.022 Uiso 1 1 calc R . .
C13 C 0.5298(3) 0.15279(5) 0.1112(2) 0.0138(3) Uani 1 1 d . . .
C14 C 0.3192(3) 0.17289(6) 0.0857(2) 0.0166(3) Uani 1 1 d . . .
H14 H 0.2029 0.1557 0.0574 0.020 Uiso 1 1 calc R . .
C15 C 0.2630(3) 0.19253(6) 0.2361(2) 0.0166(3) Uani 1 1 d . . .
H15A H 0.2447 0.1750 0.3208 0.020 Uiso 1 1 calc R . .
H15B H 0.1266 0.2056 0.2215 0.020 Uiso 1 1 calc R . .
C16 C 0.4422(3) 0.21902(6) 0.2800(2) 0.0166(3) Uani 1 1 d . . .
H16 H 0.4042 0.2318 0.3775 0.020 Uiso 1 1 calc R . .
C17 C 0.6511(3) 0.19811(6) 0.3059(2) 0.0166(3) Uani 1 1 d . . .
H17A H 0.7673 0.2148 0.3361 0.020 Uiso 1 1 calc R . .
H17B H 0.6330 0.1807 0.3909 0.020 Uiso 1 1 calc R . .
C18 C 0.7105(3) 0.17849(6) 0.1570(3) 0.0166(3) Uani 1 1 d . . .
H18 H 0.8466 0.1650 0.1734 0.020 Uiso 1 1 calc R . .
C19 C 0.7364(3) 0.20558(6) 0.0253(2) 0.0166(3) Uani 1 1 d . . .
H19A H 0.7749 0.1929 -0.0711 0.020 Uiso 1 1 calc R . .
H19B H 0.8531 0.2224 0.0519 0.020 Uiso 1 1 calc R . .
C20 C 0.5270(3) 0.22639(6) -0.0011(2) 0.0166(3) Uani 1 1 d . . .
H20 H 0.5462 0.2441 -0.0864 0.020 Uiso 1 1 calc R . .
C21 C 0.3486(3) 0.20013(6) -0.0462(2) 0.0166(3) Uani 1 1 d . . .
H21A H 0.3862 0.1875 -0.1429 0.020 Uiso 1 1 calc R . .
H21B H 0.2135 0.2133 -0.0649 0.020 Uiso 1 1 calc R . .
C22 C 0.4696(3) 0.24604(6) 0.1490(2) 0.0166(3) Uani 1 1 d . . .
H22A H 0.5843 0.2632 0.1769 0.020 Uiso 1 1 calc R . .
H22B H 0.3354 0.2596 0.1331 0.020 Uiso 1 1 calc R . .
N1 N 0.9032(3) -0.07809(5) 0.3718(2) 0.0173(4) Uani 1 1 d . . .
O1 O 1.0994(2) -0.03738(4) 0.24406(18) 0.0237(4) Uani 1 1 d . . .
O2 O 0.8141(2) -0.15162(4) 0.40838(18) 0.0248(4) Uani 1 1 d . . .
O3 O 0.7706(2) 0.11412(4) -0.00479(16) 0.0157(4) Uani 1 1 d . . .
O4 O 0.5698(2) 0.13428(4) -0.02970(16) 0.0158(4) Uani 1 1 d . . .
O5 O 0.48514(19) 0.12655(4) 0.22652(16) 0.0138(4) Uani 1 1 d . . .
O6 O 0.6835(2) 0.10595(4) 0.25284(16) 0.0142(4) Uani 1 1 d . . .

loop_
_atom_site_aniso_label
_atom_site_aniso_U_11
_atom_site_aniso_U_22
_atom_site_aniso_U_33
_atom_site_aniso_U_23
_atom_site_aniso_U_13
_atom_site_aniso_U_12
C1 0.0089(10) 0.0156(11) 0.0259(11) -0.0011(8) -0.0003(8) 0.0000(8)
C2 0.0067(9) 0.0154(11) 0.0300(11) 0.0012(9) 0.0001(8) -0.0004(8)
C3 0.0050(6) 0.0124(6) 0.0240(6) -0.0005(5) 0.0012(5) 0.0000(5)
C4 0.0047(5) 0.0143(6) 0.0302(6) -0.0023(4) -0.0015(4) -0.0002(4)
C5 0.0047(5) 0.0143(6) 0.0302(6) -0.0023(4) -0.0015(4) -0.0002(4)
C6 0.0050(6) 0.0124(6) 0.0240(6) -0.0005(5) 0.0012(5) 0.0000(5)
C7 0.0047(5) 0.0143(6) 0.0302(6) -0.0023(4) -0.0015(4) -0.0002(4)
C8 0.0047(5) 0.0143(6) 0.0302(6) -0.0023(4) -0.0015(4) -0.0002(4)
C9 0.0108(10) 0.0147(11) 0.0290(11) 0.0000(9) -0.0017(8) 0.0035(8)
C10 0.0187(11) 0.0155(11) 0.0312(12) -0.0009(9) 0.0052(9) 0.0012(9)
C11 0.0140(10) 0.0203(12) 0.0294(12) 0.0012(9) 0.0011(9) -0.0053(9)
C12 0.0115(10) 0.0157(11) 0.0280(11) 0.0018(9) 0.0030(9) -0.0005(8)
C13 0.0050(6) 0.0124(6) 0.0240(6) -0.0005(5) 0.0012(5) 0.0000(5)
C14 0.0033(4) 0.0150(5) 0.0315(5) 0.0005(3) -0.0013(3) -0.0001(3)
C15 0.0033(4) 0.0150(5) 0.0315(5) 0.0005(3) -0.0013(3) -0.0001(3)
C16 0.0033(4) 0.0150(5) 0.0315(5) 0.0005(3) -0.0013(3) -0.0001(3)
C17 0.0033(4) 0.0150(5) 0.0315(5) 0.0005(3) -0.0013(3) -0.0001(3)
C18 0.0033(4) 0.0150(5) 0.0315(5) 0.0005(3) -0.0013(3) -0.0001(3)
C19 0.0033(4) 0.0150(5) 0.0315(5) 0.0005(3) -0.0013(3) -0.0001(3)
C20 0.0033(4) 0.0150(5) 0.0315(5) 0.0005(3) -0.0013(3) -0.0001(3)
C21 0.0033(4) 0.0150(5) 0.0315(5) 0.0005(3) -0.0013(3) -0.0001(3)
C22 0.0033(4) 0.0150(5) 0.0315(5) 0.0005(3) -0.0013(3) -0.0001(3)
N1 0.0084(8) 0.0133(9) 0.0302(10) 0.0020(7) 0.0011(7) 0.0007(7)
O1 0.0110(7) 0.0138(8) 0.0464(10) 0.0042(7) 0.0095(7) 0.0004(6)
O2 0.0230(8) 0.0158(8) 0.0359(9) 0.0023(7) 0.0062(7) -0.0017(6)
O3 0.0037(6) 0.0149(8) 0.0286(8) 0.0028(6) 0.0028(6) 0.0050(6)
O4 0.0049(7) 0.0171(8) 0.0253(8) -0.0003(6) -0.0013(6) 0.0049(5)
O5 0.0013(6) 0.0118(7) 0.0284(8) 0.0023(6) 0.0007(6) 0.0028(5)
O6 0.0030(6) 0.0134(8) 0.0262(8) -0.0010(6) -0.0024(6) 0.0044(5)

loop_
_atom_type_symbol
_atom_type_description
_atom_type_scat_dispersion_real
_atom_type_scat_dispersion_imag
_atom_type_scat_source
C C 0.0033 0.0016 'International Tables Vol C Tables 4.2.6.8 and 6.1.1.4'
H H 0.0000 0.0000 'International Tables Vol C Tables 4.2.6.8 and 6.1.1.4'
N N 0.0061 0.0033 'International Tables Vol C Tables 4.2.6.8 and 6.1.1.4'
O O 0.0106 0.0060 'International Tables Vol C Tables 4.2.6.8 and 6.1.1.4'

loop_
_geom_angle_atom_site_label_1
_geom_angle_atom_site_label_2
_geom_angle_atom_site_label_3
_geom_angle
_geom_angle_site_symmetry_1
_geom_angle_site_symmetry_3
_geom_angle_publ_flag
O1 C1 N1 121.25(19) . . ?
O1 C1 C2 121.42(19) . . ?
N1 C1 C2 117.31(18) . . ?
C1 C2 C3 113.67(17) . . ?
C1 C2 H2A 108.8 . . ?
C3 C2 H2A 108.8 . . ?
C1 C2 H2B 108.8 . . ?
C3 C2 H2B 108.8 . . ?
H2A C2 H2B 107.7 . . ?
C2 C3 C4 113.07(16) . . ?
C2 C3 C8 110.10(17) . . ?
C4 C3 C8 109.20(16) . . ?
C2 C3 H3 108.1 . . ?
C4 C3 H3 108.1 . . ?
C8 C3 H3 108.1 . . ?
C5 C4 C3 111.18(16) . . ?
C5 C4 H4A 109.4 . . ?
C3 C4 H4A 109.4 . . ?
C5 C4 H4B 109.4 . . ?
C3 C4 H4B 109.4 . . ?
H4A C4 H4B 108.0 . . ?
C6 C5 C4 111.48(17) . . ?
C6 C5 H5A 109.3 . . ?
C4 C5 H5A 109.3 . . ?
C6 C5 H5B 109.3 . . ?
C4 C5 H5B 109.3 . . ?
H5A C5 H5B 108.0 . . ?
O3 C6 O6 108.23(15) . . ?
O3 C6 C7 112.71(15) . . ?
O6 C6 C7 113.69(16) . . ?
O3 C6 C5 104.54(15) . . ?
O6 C6 C5 104.67(15) . . ?
C7 C6 C5 112.30(17) . . ?
C6 C7 C8 111.12(16) . . ?
C6 C7 H7A 109.4 . . ?
C8 C7 H7A 109.4 . . ?
C6 C7 H7B 109.4 . . ?
C8 C7 H7B 109.4 . . ?
H7A C7 H7B 108.0 . . ?
C7 C8 C3 111.79(16) . . ?
C7 C8 H8A 109.3 . . ?
C3 C8 H8A 109.3 . . ?
C7 C8 H8B 109.3 . . ?
C3 C8 H8B 109.3 . . ?
H8A C8 H8B 107.9 . . ?
N1 C9 C10 109.17(16) . . ?
N1 C9 H9A 109.8 . . ?
C10 C9 H9A 109.8 . . ?
N1 C9 H9B 109.8 . . ?
C10 C9 H9B 109.8 . . ?
H9A C9 H9B 108.3 . . ?
O2 C10 C9 111.90(18) . . ?
O2 C10 H10A 109.2 . . ?
C9 C10 H10A 109.2 . . ?
O2 C10 H10B 109.2 . . ?
C9 C10 H10B 109.2 . . ?
H10A C10 H10B 107.9 . . ?
O2 C11 C12 111.04(17) . . ?
O2 C11 H11A 109.4 . . ?
C12 C11 H11A 109.4 . . ?
O2 C11 H11B 109.4 . . ?
C12 C11 H11B 109.4 . . ?
H11A C11 H11B 108.0 . . ?
N1 C12 C11 109.70(18) . . ?
N1 C12 H12A 109.7 . . ?
C11 C12 H12A 109.7 . . ?
N1 C12 H12B 109.7 . . ?
C11 C12 H12B 109.7 . . ?
H12A C12 H12B 108.2 . . ?
O4 C13 O5 107.31(16) . . ?
O4 C13 C14 106.18(15) . . ?
O5 C13 C14 105.16(15) . . ?
O4 C13 C18 112.79(16) . . ?
O5 C13 C18 113.82(16) . . ?
C14 C13 C18 111.01(17) . . ?
C13 C14 C15 108.76(15) . . ?
C13 C14 C21 108.64(16) . . ?
C15 C14 C21 109.73(17) . . ?
C13 C14 H14 109.9 . . ?
C15 C14 H14 109.9 . . ?
C21 C14 H14 109.9 . . ?
C14 C15 C16 109.95(16) . . ?
C14 C15 H15A 109.7 . . ?
C16 C15 H15A 109.7 . . ?
C14 C15 H15B 109.7 . . ?
C16 C15 H15B 109.7 . . ?
H15A C15 H15B 108.2 . . ?
C22 C16 C17 109.89(16) . . ?
C22 C16 C15 109.52(16) . . ?
C17 C16 C15 108.78(17) . . ?
C22 C16 H16 109.5 . . ?
C17 C16 H16 109.5 . . ?
C15 C16 H16 109.5 . . ?
C18 C17 C16 109.82(16) . . ?
C18 C17 H17A 109.7 . . ?
C16 C17 H17A 109.7 . . ?
C18 C17 H17B 109.7 . . ?
C16 C17 H17B 109.7 . . ?
H17A C17 H17B 108.2 . . ?
C17 C18 C13 109.30(16) . . ?
C17 C18 C19 109.47(17) . . ?
C13 C18 C19 108.09(16) . . ?
C17 C18 H18 110.0 . . ?
C13 C18 H18 110.0 . . ?
C19 C18 H18 110.0 . . ?
C18 C19 C20 110.25(16) . . ?
C18 C19 H19A 109.6 . . ?
C20 C19 H19A 109.6 . . ?
C18 C19 H19B 109.6 . . ?
C20 C19 H19B 109.6 . . ?
H19A C19 H19B 108.1 . . ?
C21 C20 C22 110.06(17) . . ?
C21 C20 C19 109.11(17) . . ?
C22 C20 C19 109.08(16) . . ?
C21 C20 H20 109.5 . . ?
C22 C20 H20 109.5 . . ?
C19 C20 H20 109.5 . . ?
C20 C21 C14 109.37(16) . . ?
C20 C21 H21A 109.8 . . ?
C14 C21 H21A 109.8 . . ?
C20 C21 H21B 109.8 . . ?
C14 C21 H21B 109.8 . . ?
H21A C21 H21B 108.2 . . ?
C16 C22 C20 109.62(17) . . ?
C16 C22 H22A 109.7 . . ?
C20 C22 H22A 109.7 . . ?
C16 C22 H22B 109.7 . . ?
C20 C22 H22B 109.7 . . ?
H22A C22 H22B 108.2 . . ?
C1 N1 C12 126.52(18) . . ?
C1 N1 C9 120.47(18) . . ?
C12 N1 C9 112.77(17) . . ?
C10 O2 C11 110.04(17) . . ?
C6 O3 O4 107.17(13) . . ?
C13 O4 O3 106.51(13) . . ?
C13 O5 O6 107.10(13) . . ?
C6 O6 O5 107.35(12) . . ?

loop_
_geom_bond_atom_site_label_1
_geom_bond_atom_site_label_2
_geom_bond_distance
_geom_bond_site_symmetry_2
_geom_bond_publ_flag
C1 O1 1.231(3) . ?
C1 N1 1.358(3) . ?
C1 C2 1.525(3) . ?
C2 C3 1.527(3) . ?
C2 H2A 0.9900 . ?
C2 H2B 0.9900 . ?
C3 C4 1.533(3) . ?
C3 C8 1.535(3) . ?
C3 H3 1.0000 . ?
C4 C5 1.524(3) . ?
C4 H4A 0.9900 . ?
C4 H4B 0.9900 . ?
C5 C6 1.524(3) . ?
C5 H5A 0.9900 . ?
C5 H5B 0.9900 . ?
C6 O3 1.428(2) . ?
C6 O6 1.432(2) . ?
C6 C7 1.518(3) . ?
C7 C8 1.526(3) . ?
C7 H7A 0.9900 . ?
C7 H7B 0.9900 . ?
C8 H8A 0.9900 . ?
C8 H8B 0.9900 . ?
C9 N1 1.465(3) . ?
C9 C10 1.517(3) . ?
C9 H9A 0.9900 . ?
C9 H9B 0.9900 . ?
C10 O2 1.427(3) . ?
C10 H10A 0.9900 . ?
C10 H10B 0.9900 . ?
C11 O2 1.429(3) . ?
C11 C12 1.515(3) . ?
C11 H11A 0.9900 . ?
C11 H11B 0.9900 . ?
C12 N1 1.463(3) . ?
C12 H12A 0.9900 . ?
C12 H12B 0.9900 . ?
C13 O4 1.425(2) . ?
C13 O5 1.430(2) . ?
C13 C14 1.532(3) . ?
C13 C18 1.533(3) . ?
C14 C15 1.537(3) . ?
C14 C21 1.542(3) . ?
C14 H14 1.0000 . ?
C15 C16 1.541(3) . ?
C15 H15A 0.9900 . ?
C15 H15B 0.9900 . ?
C16 C22 1.529(3) . ?
C16 C17 1.539(3) . ?
C16 H16 1.0000 . ?
C17 C18 1.531(3) . ?
C17 H17A 0.9900 . ?
C17 H17B 0.9900 . ?
C18 C19 1.534(3) . ?
C18 H18 1.0000 . ?
C19 C20 1.540(3) . ?
C19 H19A 0.9900 . ?
C19 H19B 0.9900 . ?
C20 C21 1.535(3) . ?
C20 C22 1.537(3) . ?
C20 H20 1.0000 . ?
C21 H21A 0.9900 . ?
C21 H21B 0.9900 . ?
C22 H22A 0.9900 . ?
C22 H22B 0.9900 . ?
O3 O4 1.4796(18) . ?
O5 O6 1.4771(17) . ?

loop_
_geom_hbond_atom_site_label_D
_geom_hbond_atom_site_label_H
_geom_hbond_atom_site_label_A
_geom_hbond_distance_DH
_geom_hbond_distance_HA
_geom_hbond_distance_DA
_geom_hbond_angle_DHA
_geom_hbond_site_symmetry_A
C4 H4B O1 0.99 2.46 3.072(3) 119.8 .
C7 H7B O5 0.99 2.52 2.877(3) 101.1 .
C9 H9A O6 0.99 2.56 3.547(2) 173.3 3_756
C9 H9B O1 0.99 2.34 2.747(3) 103.8 .
C11 H11B O4 0.99 2.49 3.455(3) 164.5 3_655
C15 H15A O2 0.99 2.53 3.470(3) 158.8 3_656

loop_
_geom_torsion_atom_site_label_1
_geom_torsion_atom_site_label_2
_geom_torsion_atom_site_label_3
_geom_torsion_atom_site_label_4
_geom_torsion
_geom_torsion_site_symmetry_1
_geom_torsion_site_symmetry_2
_geom_torsion_site_symmetry_3
_geom_torsion_site_symmetry_4
_geom_torsion_publ_flag
O1 C1 C2 C3 13.6(3) . . . . ?
N1 C1 C2 C3 -164.71(18) . . . . ?
C1 C2 C3 C4 -73.4(2) . . . . ?
C1 C2 C3 C8 164.19(17) . . . . ?
C2 C3 C4 C5 179.64(16) . . . . ?
C8 C3 C4 C5 -57.4(2) . . . . ?
C3 C4 C5 C6 56.0(2) . . . . ?
C4 C5 C6 O3 -176.08(15) . . . . ?
C4 C5 C6 O6 70.2(2) . . . . ?
C4 C5 C6 C7 -53.6(2) . . . . ?
O3 C6 C7 C8 170.81(16) . . . . ?
O6 C6 C7 C8 -65.6(2) . . . . ?
C5 C6 C7 C8 53.0(2) . . . . ?
C6 C7 C8 C3 -55.5(2) . . . . ?
C2 C3 C8 C7 -177.87(16) . . . . ?
C4 C3 C8 C7 57.4(2) . . . . ?
N1 C9 C10 O2 -55.8(2) . . . . ?
O2 C11 C12 N1 56.7(2) . . . . ?
O4 C13 C14 C15 178.15(15) . . . . ?
O5 C13 C14 C15 64.61(19) . . . . ?
C18 C13 C14 C15 -58.9(2) . . . . ?
O4 C13 C14 C21 -62.5(2) . . . . ?
O5 C13 C14 C21 -176.00(15) . . . . ?
C18 C13 C14 C21 60.5(2) . . . . ?
C13 C14 C15 C16 59.6(2) . . . . ?
C21 C14 C15 C16 -59.09(19) . . . . ?
C14 C15 C16 C22 59.4(2) . . . . ?
C14 C15 C16 C17 -60.7(2) . . . . ?
C22 C16 C17 C18 -59.5(2) . . . . ?
C15 C16 C17 C18 60.4(2) . . . . ?
C16 C17 C18 C13 -59.4(2) . . . . ?
C16 C17 C18 C19 58.8(2) . . . . ?
O4 C13 C18 C17 178.06(15) . . . . ?
O5 C13 C18 C17 -59.4(2) . . . . ?
C14 C13 C18 C17 59.0(2) . . . . ?
O4 C13 C18 C19 59.0(2) . . . . ?
O5 C13 C18 C19 -178.45(15) . . . . ?
C14 C13 C18 C19 -60.0(2) . . . . ?
C17 C18 C19 C20 -59.3(2) . . . . ?
C13 C18 C19 C20 59.6(2) . . . . ?
C18 C19 C20 C21 -60.7(2) . . . . ?
C18 C19 C20 C22 59.6(2) . . . . ?
C22 C20 C21 C14 -59.4(2) . . . . ?
C19 C20 C21 C14 60.2(2) . . . . ?
C13 C14 C21 C20 -59.9(2) . . . . ?
C15 C14 C21 C20 58.9(2) . . . . ?
C17 C16 C22 C20 59.9(2) . . . . ?
C15 C16 C22 C20 -59.6(2) . . . . ?
C21 C20 C22 C16 60.1(2) . . . . ?
C19 C20 C22 C16 -59.6(2) . . . . ?
O1 C1 N1 C12 175.35(19) . . . . ?
C2 C1 N1 C12 -6.3(3) . . . . ?
O1 C1 N1 C9 1.4(3) . . . . ?
C2 C1 N1 C9 179.78(17) . . . . ?
C11 C12 N1 C1 131.6(2) . . . . ?
C11 C12 N1 C9 -54.0(2) . . . . ?
C10 C9 N1 C1 -132.1(2) . . . . ?
C10 C9 N1 C12 53.2(2) . . . . ?
C9 C10 O2 C11 59.9(2) . . . . ?
C12 C11 O2 C10 -59.9(2) . . . . ?
O6 C6 O3 O4 -64.27(16) . . . . ?
C7 C6 O3 O4 62.34(19) . . . . ?
C5 C6 O3 O4 -175.42(13) . . . . ?
O5 C13 O4 O3 -66.67(16) . . . . ?
C14 C13 O4 O3 -178.73(13) . . . . ?
C18 C13 O4 O3 59.48(19) . . . . ?
C6 O3 O4 C13 65.41(17) . . . . ?
O4 C13 O5 O6 66.16(16) . . . . ?
C14 C13 O5 O6 178.92(13) . . . . ?
C18 C13 O5 O6 -59.36(19) . . . . ?
O3 C6 O6 O5 63.51(16) . . . . ?
C7 C6 O6 O5 -62.53(19) . . . . ?
C5 C6 O6 O5 174.57(14) . . . . ?
C13 O5 O6 C6 -63.91(17) . . . . ?

loop_
_cod_related_entry_id
_cod_related_entry_database
_cod_related_entry_code
1 ChemSpider 13087796
